data_7043009
loop_
_publ_author_name
'Hill, Anthony'
'Ward, Jas S.'

_publ_section_title
;
 Synthetic and Structural Studies of Phosphine Coordinated Boronium Salts
;
_journal_name_full 'Dalton Trans.'
_journal_paper_doi 10.1039/C7DT01023K
_journal_year 2017
_chemical_compound_source 'Research School of Chemistry'
_chemical_formula_moiety 'C34 H30 B1 Fe1 P2, Br4 Fe1'
_chemical_formula_sum 'C34 H30 B Br4 Fe2 P2'
_chemical_formula_weight 942.68
_chemical_properties_physical 'Air-sensitive, Moisture-sensitive'
_space_group_IT_number 14
_symmetry_cell_setting monoclinic
_symmetry_space_group_name_Hall '-P 2yn'
_symmetry_space_group_name_H-M 'P 1 21/n 1'
_atom_sites_solution_hydrogens difmap
_atom_sites_solution_primary other
_audit_creation_date 15-02-08
_audit_creation_method CRYSTALS_ver_14.40
_audit_update_record
;
2015-04-08 deposited with the CCDC.
2017-05-12 downloaded from the CCDC.
;
_cell_angle_alpha 90
_cell_angle_beta 93.1146(4)
_cell_angle_gamma 90
_cell_formula_units_Z 4
_cell_length_a 9.51940(10)
_cell_length_b 15.98130(10)
_cell_length_c 23.62910(10)
_cell_measurement_reflns_used 38517
_cell_measurement_temperature 150
_cell_measurement_theta_max 72
_cell_measurement_theta_min 3
_cell_volume 3589.44(5)
_computing_cell_refinement 'CrysAlis PRO, (Agilent Technologies, 2013)'
_computing_data_collection 'SuperNova, (Agilent Technologies, 2013)'
_computing_data_reduction 'CrysAlis PRO, (Agilent Technologies, 2013)'
_computing_molecular_graphics 'CAMERON (Watkin et al., 1996)'
_computing_publication_material 'CRYSTALS (Betteridge et al., 2003)'
_computing_structure_refinement 'CRYSTALS (Betteridge et al., 2003)'
_computing_structure_solution 'Superflip (Palatinus & Chapuis, 2007)'
_diffrn_ambient_temperature 150
_diffrn_measured_fraction_theta_full 0.999
_diffrn_measured_fraction_theta_max 0.999
_diffrn_measurement_device Area
_diffrn_measurement_device_type 'Oxford Diffraction SuperNova'
_diffrn_measurement_method \w
_diffrn_radiation_monochromator Mirror
_diffrn_radiation_type 'Cu K\a'
_diffrn_radiation_wavelength 1.54180
_diffrn_reflns_av_R_equivalents 0.029
_diffrn_reflns_limit_h_max 11
_diffrn_reflns_limit_h_min -11
_diffrn_reflns_limit_k_max 19
_diffrn_reflns_limit_k_min -16
_diffrn_reflns_limit_l_max 29
_diffrn_reflns_limit_l_min -29
_diffrn_reflns_number 70155
_diffrn_reflns_theta_full 72.409
_diffrn_reflns_theta_max 72.409
_diffrn_reflns_theta_min 3.340
_diffrn_standards_number 0
_exptl_absorpt_coefficient_mu 12.713
_exptl_absorpt_correction_T_max 0.43
_exptl_absorpt_correction_T_min 0.29
_exptl_absorpt_correction_type multi-scan
_exptl_absorpt_process_details 'CrysAlis, (Oxford Diffraction, 2002)'
_exptl_crystal_colour 'dark red'
_exptl_crystal_density_diffrn 1.744
_exptl_crystal_density_method 'not measured'
_exptl_crystal_description block
_exptl_crystal_F_000 1844
_exptl_crystal_recrystallization_method 'Re-crystallisation from solvent: DCM/pentane'
_exptl_crystal_size_max 0.146
_exptl_crystal_size_mid 0.094
_exptl_crystal_size_min 0.066
_platon_squeeze_details
;
;
_refine_diff_density_max 0.91
_refine_diff_density_min -1.08
_refine_ls_extinction_method None
_refine_ls_goodness_of_fit_ref 0.9969
_refine_ls_hydrogen_treatment noref
_refine_ls_matrix_type full
_refine_ls_number_parameters 388
_refine_ls_number_reflns 7091
_refine_ls_number_restraints 0
_refine_ls_R_factor_all 0.0327
_refine_ls_R_factor_gt 0.0321
_refine_ls_shift/su_max 0.0010865
_refine_ls_shift/su_mean 0.0000273
_refine_ls_structure_factor_coef Fsqd
_refine_ls_weighting_details
;
 Method, part 1, Chebychev polynomial, (Watkin, 1994, Prince, 1982) 
 [weight] = 1.0/[A~0~*T~0~(x)+A~1~*T~1~(x) ... +A~n-1~]*T~n-1~(x)] 
 where A~i~ are the Chebychev coefficients listed below and x= Fcalc/Fmax 
 Method = Robust Weighting (Prince, 1982) 
 W = [weight] * [1-(deltaF/6*sigmaF)^2^]^2^ 
 A~i~ are: 
 0.242E+04 0.409E+04 0.265E+04 0.124E+04 375. 
;
_refine_ls_weighting_scheme calc
_refine_ls_wR_factor_all 0.0869
_refine_ls_wR_factor_gt 0.0865
_refine_ls_wR_factor_ref 0.0869
_reflns_limit_h_max 11
_reflns_limit_h_min -11
_reflns_limit_k_max 19
_reflns_limit_k_min -16
_reflns_limit_l_max 29
_reflns_limit_l_min -29
_reflns_number_gt 6930
_reflns_number_total 7092
_reflns_threshold_expression I>2.0\s(I)
_oxford_diffrn_Wilson_B_factor 2.01
_oxford_diffrn_Wilson_scale 0.08
_oxford_refine_ls_r_factor_ref 0.0327
_oxford_refine_ls_scale 2.496(12)
_oxford_reflns_number_all 7091
_oxford_reflns_threshold_expression_ref I>-10.0\s(I)
_oxford_structure_analysis_title 'C:\Users\Jas\Desktop\jas167(JSW4 At 9:41 on '
_cod_data_source_file c7dt01023k2.cif
_cod_data_source_block jas167(JSW418)(2)
_cod_depositor_comments
;
The following automatic conversions were performed:

'_atom_sites_solution_primary' value 'Other' changed to 'other'
according to
/home/data/users/saulius/crontab/automatic-downloads/rss-feeds/RSC/lib/dictionaries/cif_core.dic
dictionary named 'cif_core.dic' version 2.4.2 from 2011-04-26.

Automatic conversion script
Id: cif_fix_values 4973 2017-02-22 13:04:09Z antanas 
;
_cod_original_sg_symbol_H-M 'P 21/n '
_cod_original_formula_sum 'C34 H30 B1 Br4 Fe2 P2'
_cod_database_code 7043009

loop_
_symmetry_equiv_pos_as_xyz
x,y,z
-x,-y,-z
x+1/2,-y+1/2,z+1/2
-x+1/2,y+1/2,-z+1/2

loop_
_atom_site_label
_atom_site_type_symbol
_atom_site_fract_x
_atom_site_fract_y
_atom_site_fract_z
_atom_site_U_iso_or_equiv
_atom_site_occupancy
_atom_site_adp_type
B1 B 0.1191(3) 0.4070(2) 0.23481(13) 0.0172 1.0000 Uani
Br1 Br 0.78324(4) 0.78506(2) 0.046606(15) 0.0328 1.0000 Uani
Br2 Br 0.60284(4) 0.57516(2) 0.067422(17) 0.0338 1.0000 Uani
Br3 Br 0.61852(4) 0.74076(3) 0.184457(15) 0.0359 1.0000 Uani
Br4 Br 0.38557(4) 0.77555(2) 0.050859(17) 0.0360 1.0000 Uani
Fe1 Fe 0.10039(4) 0.59167(3) 0.138245(18) 0.0148 1.0000 Uani
Fe2 Fe 0.59536(5) 0.71875(3) 0.086922(19) 0.0195 1.0000 Uani
P1 P 0.20509(7) 0.50808(4) 0.26414(3) 0.0142 1.0000 Uani
P2 P 0.16449(7) 0.38461(4) 0.15782(3) 0.0140 1.0000 Uani
C1 C 0.1534(3) 0.59758(17) 0.22260(11) 0.0163 1.0000 Uani
C2 C 0.0071(3) 0.61781(19) 0.21179(12) 0.0198 1.0000 Uani
C3 C -0.0011(3) 0.6894(2) 0.17574(13) 0.0238 1.0000 Uani
C4 C 0.1376(4) 0.71343(18) 0.16427(13) 0.0238 1.0000 Uani
C5 C 0.2341(3) 0.65827(17) 0.19312(12) 0.0190 1.0000 Uani
C6 C 0.1237(3) 0.47087(17) 0.11114(11) 0.0158 1.0000 Uani
C7 C -0.0173(3) 0.49959(19) 0.09812(12) 0.0187 1.0000 Uani
C8 C -0.0100(3) 0.57072(19) 0.06206(12) 0.0210 1.0000 Uani
C9 C 0.1346(3) 0.58673(19) 0.05284(12) 0.0217 1.0000 Uani
C10 C 0.2175(3) 0.52620(18) 0.08322(12) 0.0197 1.0000 Uani
C11 C 0.3946(3) 0.49931(17) 0.27123(12) 0.0174 1.0000 Uani
C12 C 0.4543(3) 0.4632(2) 0.32049(13) 0.0241 1.0000 Uani
C13 C 0.5983(4) 0.4460(2) 0.32477(15) 0.0308 1.0000 Uani
C14 C 0.6818(3) 0.4653(2) 0.28083(16) 0.0315 1.0000 Uani
C15 C 0.6227(3) 0.5008(2) 0.23164(14) 0.0258 1.0000 Uani
C16 C 0.4792(3) 0.51749(18) 0.22631(12) 0.0205 1.0000 Uani
C21 C 0.1402(3) 0.52956(18) 0.33317(11) 0.0169 1.0000 Uani
C22 C 0.0496(3) 0.4740(2) 0.35801(12) 0.0241 1.0000 Uani
C23 C -0.0105(4) 0.4961(2) 0.40848(14) 0.0321 1.0000 Uani
C24 C 0.0218(4) 0.5721(2) 0.43383(13) 0.0345 1.0000 Uani
C25 C 0.1142(4) 0.6266(2) 0.40991(13) 0.0319 1.0000 Uani
C26 C 0.1742(4) 0.6060(2) 0.35908(13) 0.0260 1.0000 Uani
C31 C 0.3442(3) 0.35363(17) 0.14844(12) 0.0173 1.0000 Uani
C32 C 0.4230(3) 0.31992(19) 0.19411(13) 0.0219 1.0000 Uani
C33 C 0.5620(4) 0.2974(2) 0.18818(15) 0.0303 1.0000 Uani
C34 C 0.6226(3) 0.3094(2) 0.13619(16) 0.0330 1.0000 Uani
C35 C 0.5432(4) 0.3404(2) 0.09021(15) 0.0297 1.0000 Uani
C36 C 0.4037(3) 0.36184(19) 0.09550(13) 0.0224 1.0000 Uani
C41 C 0.0538(3) 0.29854(17) 0.13289(11) 0.0158 1.0000 Uani
C42 C 0.0188(4) 0.2877(2) 0.07562(13) 0.0251 1.0000 Uani
C43 C -0.0646(4) 0.2202(2) 0.05741(14) 0.0315 1.0000 Uani
C44 C -0.1111(4) 0.1633(2) 0.09635(14) 0.0277 1.0000 Uani
C45 C -0.0753(3) 0.17376(19) 0.15388(14) 0.0250 1.0000 Uani
C46 C 0.0067(3) 0.24133(19) 0.17225(12) 0.0215 1.0000 Uani
H1 H 0.1535 0.3551 0.2600 0.0224 1.0000 Uiso
H2 H 0.0145 0.4170 0.2339 0.0239 1.0000 Uiso
H21 H -0.0698 0.5870 0.2265 0.0246 1.0000 Uiso
H31 H -0.0863 0.7151 0.1604 0.0279 1.0000 Uiso
H41 H 0.1602 0.7604 0.1403 0.0278 1.0000 Uiso
H51 H 0.3352 0.6595 0.1916 0.0227 1.0000 Uiso
H71 H -0.1010 0.4755 0.1116 0.0219 1.0000 Uiso
H81 H -0.0883 0.6028 0.0475 0.0253 1.0000 Uiso
H91 H 0.1687 0.6325 0.0316 0.0259 1.0000 Uiso
H101 H 0.3174 0.5228 0.0841 0.0230 1.0000 Uiso
H121 H 0.3994 0.4507 0.3499 0.0284 1.0000 Uiso
H131 H 0.6379 0.4205 0.3567 0.0369 1.0000 Uiso
H141 H 0.7773 0.4549 0.2833 0.0379 1.0000 Uiso
H151 H 0.6803 0.5131 0.2025 0.0316 1.0000 Uiso
H161 H 0.4396 0.5401 0.1931 0.0237 1.0000 Uiso
H221 H 0.0304 0.4231 0.3413 0.0288 1.0000 Uiso
H231 H -0.0725 0.4600 0.4246 0.0379 1.0000 Uiso
H241 H -0.0186 0.5864 0.4673 0.0412 1.0000 Uiso
H251 H 0.1380 0.6761 0.4274 0.0378 1.0000 Uiso
H261 H 0.2340 0.6417 0.3422 0.0308 1.0000 Uiso
H321 H 0.3838 0.3128 0.2285 0.0266 1.0000 Uiso
H331 H 0.6143 0.2749 0.2189 0.0361 1.0000 Uiso
H341 H 0.7161 0.2968 0.1325 0.0387 1.0000 Uiso
H351 H 0.5829 0.3471 0.0566 0.0354 1.0000 Uiso
H361 H 0.3505 0.3821 0.0649 0.0271 1.0000 Uiso
H421 H 0.0504 0.3244 0.0497 0.0304 1.0000 Uiso
H431 H -0.0861 0.2125 0.0192 0.0379 1.0000 Uiso
H441 H -0.1655 0.1190 0.0839 0.0330 1.0000 Uiso
H451 H -0.1071 0.1357 0.1797 0.0299 1.0000 Uiso
H461 H 0.0303 0.2486 0.2100 0.0247 1.0000 Uiso

loop_
_atom_site_aniso_label
_atom_site_aniso_U_11
_atom_site_aniso_U_22
_atom_site_aniso_U_33
_atom_site_aniso_U_23
_atom_site_aniso_U_13
_atom_site_aniso_U_12
B1 0.0197(15) 0.0170(14) 0.0150(14) -0.0018(11) 0.0029(11) -0.0002(11)
Br1 0.03238(19) 0.03627(19) 0.03010(18) 0.00695(14) 0.00618(14) -0.00423(14)
Br2 0.03131(19) 0.02454(17) 0.0460(2) -0.00037(14) 0.00654(15) -0.00152(13)
Br3 0.03227(19) 0.0522(2) 0.02356(17) -0.00251(15) 0.00557(14) -0.00144(16)
Br4 0.02992(19) 0.0368(2) 0.0408(2) 0.00304(15) -0.00338(15) 0.00149(14)
Fe1 0.0174(2) 0.0146(2) 0.0124(2) 0.00086(16) 0.00014(16) 0.00216(16)
Fe2 0.0200(2) 0.0211(2) 0.0176(2) 0.00091(17) 0.00262(17) -0.00087(17)
P1 0.0159(3) 0.0155(3) 0.0111(3) -0.0004(2) 0.0003(2) -0.0003(2)
P2 0.0164(3) 0.0141(3) 0.0116(3) -0.0004(2) 0.0013(2) 0.0011(2)
C1 0.0177(13) 0.0162(13) 0.0150(12) -0.0012(10) 0.0001(10) 0.0009(10)
C2 0.0195(14) 0.0221(14) 0.0179(13) -0.0015(11) 0.0017(10) 0.0035(11)
C3 0.0278(15) 0.0231(15) 0.0201(14) -0.0015(12) -0.0010(12) 0.0101(12)
C4 0.0361(17) 0.0159(14) 0.0195(14) 0.0002(11) 0.0016(12) 0.0034(12)
C5 0.0229(14) 0.0151(13) 0.0189(13) -0.0007(11) 0.0014(11) -0.0010(11)
C6 0.0173(13) 0.0170(13) 0.0131(12) -0.0013(10) 0.0007(10) 0.0018(10)
C7 0.0190(13) 0.0204(13) 0.0164(13) 0.0002(11) -0.0010(10) 0.0016(11)
C8 0.0256(15) 0.0219(14) 0.0149(13) 0.0017(11) -0.0044(11) 0.0038(11)
C9 0.0313(16) 0.0211(14) 0.0129(13) 0.0019(11) 0.0017(11) -0.0005(12)
C10 0.0232(14) 0.0204(14) 0.0159(13) 0.0002(11) 0.0039(11) 0.0002(11)
C11 0.0178(13) 0.0156(12) 0.0186(13) -0.0008(10) -0.0014(10) 0.0012(10)
C12 0.0254(15) 0.0245(15) 0.0219(14) 0.0020(12) -0.0017(12) 0.0024(12)
C13 0.0298(17) 0.0298(16) 0.0314(17) 0.0036(14) -0.0101(13) 0.0076(14)
C14 0.0188(15) 0.0309(17) 0.044(2) -0.0020(15) -0.0041(13) 0.0058(13)
C15 0.0195(14) 0.0269(15) 0.0313(16) -0.0026(13) 0.0049(12) 0.0016(12)
C16 0.0218(14) 0.0198(14) 0.0198(14) -0.0007(11) 0.0004(11) 0.0005(11)
C21 0.0204(13) 0.0192(13) 0.0108(12) -0.0008(10) -0.0010(10) 0.0026(10)
C22 0.0318(16) 0.0241(15) 0.0168(14) -0.0015(11) 0.0043(12) -0.0020(12)
C23 0.0398(19) 0.0363(18) 0.0215(15) 0.0028(13) 0.0134(14) 0.0010(15)
C24 0.053(2) 0.0353(18) 0.0163(14) -0.0023(13) 0.0096(14) 0.0144(16)
C25 0.057(2) 0.0225(15) 0.0160(14) -0.0059(12) 0.0010(14) 0.0071(15)
C26 0.0384(18) 0.0196(14) 0.0202(14) -0.0018(11) 0.0021(13) -0.0029(13)
C31 0.0189(13) 0.0157(13) 0.0174(13) -0.0033(10) 0.0019(10) 0.0019(10)
C32 0.0253(15) 0.0192(14) 0.0212(14) -0.0007(11) 0.0003(11) 0.0034(11)
C33 0.0260(16) 0.0268(16) 0.0373(18) -0.0027(14) -0.0050(14) 0.0105(13)
C34 0.0221(15) 0.0301(17) 0.047(2) -0.0050(15) 0.0067(14) 0.0083(13)
C35 0.0298(17) 0.0288(16) 0.0318(17) -0.0043(13) 0.0146(13) 0.0049(13)
C36 0.0259(15) 0.0212(14) 0.0202(14) -0.0003(11) 0.0033(11) 0.0060(12)
C41 0.0163(13) 0.0144(12) 0.0170(13) -0.0017(10) 0.0020(10) 0.0032(10)
C42 0.0355(17) 0.0235(15) 0.0164(14) -0.0005(11) 0.0030(12) -0.0044(13)
C43 0.045(2) 0.0281(16) 0.0214(15) -0.0102(13) -0.0004(14) -0.0083(14)
C44 0.0336(17) 0.0188(14) 0.0306(16) -0.0090(12) 0.0015(13) -0.0056(13)
C45 0.0300(16) 0.0167(14) 0.0288(16) 0.0015(12) 0.0046(12) -0.0003(12)
C46 0.0259(15) 0.0186(14) 0.0199(14) 0.0012(11) 0.0016(11) 0.0020(11)

loop_
_atom_type_symbol
_atom_type_scat_dispersion_real
_atom_type_scat_dispersion_imag
_atom_type_scat_Cromer_Mann_a1
_atom_type_scat_Cromer_Mann_b1
_atom_type_scat_Cromer_Mann_a2
_atom_type_scat_Cromer_Mann_b2
_atom_type_scat_Cromer_Mann_a3
_atom_type_scat_Cromer_Mann_b3
_atom_type_scat_Cromer_Mann_a4
_atom_type_scat_Cromer_Mann_b4
_atom_type_scat_Cromer_Mann_c
_atom_type_scat_source
C 0.0181 0.0091 2.3100 20.8439 1.0200 10.2075 1.5886 0.5687 0.8650 51.6512 0.2156 'International Tables Vol C 4.2.6.8 and 6.1.1.4'
H 0.0000 0.0000 0.4930 10.5109 0.3229 26.1257 0.1402 3.1424 0.0408 57.7998 0.0030 'International Tables Vol C 4.2.6.8 and 6.1.1.4'
B 0.0090 0.0039 2.0545 23.2185 1.3326 1.0210 1.0979 60.3498 0.7068 0.1403 -0.1932 'International Tables Vol C 4.2.6.8 and 6.1.1.4'
Br -0.6763 1.2805 17.1789 2.1723 5.2358 16.5796 5.6377 0.2609 3.9851 41.4328 2.9557 'International Tables Vol C 4.2.6.8 and 6.1.1.4'
Cl 0.3639 0.7018 11.4604 0.0104 7.1964 1.1662 6.2556 18.5194 1.6455 47.7784 -9.5574 'International Tables Vol C 4.2.6.8 and 6.1.1.4'
Fe -1.1336 3.1974 11.7695 4.7611 7.3573 0.3072 3.5222 15.3535 2.3045 76.8805 1.0369 'International Tables Vol C 4.2.6.8 and 6.1.1.4'
F 0.0727 0.0534 3.5392 10.2825 2.6412 4.2944 1.5170 0.2615 1.0243 26.1476 0.2776 'International Tables Vol C 4.2.6.8 and 6.1.1.4'
N 0.0311 0.0180 12.2126 0.0057 3.1322 9.8933 2.0125 28.9975 1.1663 0.5826 -11.5290 'International Tables Vol C 4.2.6.8 and 6.1.1.4'
P 0.2955 0.4335 6.4345 1.9067 4.1791 27.1570 1.7800 0.5260 1.4908 68.1645 1.1149 'International Tables Vol C 4.2.6.8 and 6.1.1.4'
O 0.0492 0.0322 3.0485 13.2771 2.2868 5.7011 1.5463 0.3239 0.8670 32.9089 0.2508 'International Tables Vol C 4.2.6.8 and 6.1.1.4'
S 0.3331 0.5567 6.9053 1.4679 5.2034 22.2151 1.4379 0.2536 1.5863 56.1720 0.8669 'International Tables Vol C 4.2.6.8 and 6.1.1.4'

loop_
_geom_angle_atom_site_label_1
_geom_angle_atom_site_label_2
_geom_angle_atom_site_label_3
_geom_angle
_geom_angle_publ_flag
P1 B1 P2 112.55(16) yes
P1 B1 H1 110.0 no
P2 B1 H1 107.9 no
P1 B1 H2 106.0 no
P2 B1 H2 106.4 no
H1 B1 H2 114.2 no
C1 Fe1 C2 41.41(11) yes
C1 Fe1 C3 68.92(11) yes
C2 Fe1 C3 40.71(12) yes
C1 Fe1 C4 68.57(11) yes
C2 Fe1 C4 68.19(12) yes
C3 Fe1 C4 40.12(13) yes
C1 Fe1 C5 41.18(11) yes
C2 Fe1 C5 68.93(12) yes
C3 Fe1 C5 68.08(12) yes
C4 Fe1 C5 40.25(12) yes
C1 Fe1 C6 108.97(11) yes
C2 Fe1 C6 121.28(12) yes
C3 Fe1 C6 155.35(12) yes
C4 Fe1 C6 163.85(12) yes
C5 Fe1 C6 127.51(11) yes
C1 Fe1 C7 125.97(11) yes
C2 Fe1 C7 106.80(12) yes
C3 Fe1 C7 119.02(12) yes
C4 Fe1 C7 153.42(12) yes
C5 Fe1 C7 164.58(11) yes
C1 Fe1 C8 162.14(12) yes
C2 Fe1 C8 123.58(12) yes
C3 Fe1 C8 105.65(12) yes
C4 Fe1 C8 118.94(12) yes
C5 Fe1 C8 154.21(12) yes
C1 Fe1 C9 156.56(12) yes
C2 Fe1 C9 160.32(12) yes
C3 Fe1 C9 123.50(12) yes
C4 Fe1 C9 107.07(12) yes
C5 Fe1 C9 120.65(12) yes
C1 Fe1 C10 122.17(11) yes
C2 Fe1 C10 157.63(12) yes
C3 Fe1 C10 160.87(12) yes
C4 Fe1 C10 125.48(12) yes
C5 Fe1 C10 108.93(12) yes
C6 Fe1 C7 41.01(11) yes
C6 Fe1 C8 68.46(11) yes
C7 Fe1 C8 40.54(11) yes
C6 Fe1 C9 68.46(11) yes
C7 Fe1 C9 68.39(12) yes
C8 Fe1 C9 40.52(12) yes
C6 Fe1 C10 41.22(11) yes
C7 Fe1 C10 69.04(11) yes
C8 Fe1 C10 68.38(12) yes
C9 Fe1 C10 40.38(12) yes
Br2 Fe2 Br3 109.89(2) yes
Br2 Fe2 Br1 109.48(2) yes
Br3 Fe2 Br1 107.62(2) yes
Br2 Fe2 Br4 110.29(2) yes
Br3 Fe2 Br4 109.78(2) yes
Br1 Fe2 Br4 109.74(2) yes
B1 P1 C1 112.03(13) yes
B1 P1 C11 111.78(13) yes
C1 P1 C11 110.87(13) yes
B1 P1 C21 108.96(13) yes
C1 P1 C21 104.23(13) yes
C11 P1 C21 108.62(13) yes
B1 P2 C6 112.70(13) yes
B1 P2 C31 115.42(13) yes
C6 P2 C31 108.06(13) yes
B1 P2 C41 106.97(13) yes
C6 P2 C41 106.30(13) yes
C31 P2 C41 106.86(12) yes
P1 C1 Fe1 123.19(15) yes
P1 C1 C2 120.8(2) yes
Fe1 C1 C2 69.51(16) yes
P1 C1 C5 131.7(2) yes
Fe1 C1 C5 70.57(16) yes
C2 C1 C5 107.4(2) yes
C1 C2 Fe1 69.08(15) yes
C1 C2 C3 107.9(3) yes
Fe1 C2 C3 70.58(17) yes
C1 C2 H21 124.7 no
Fe1 C2 H21 125.3 no
C3 C2 H21 127.4 no
C2 C3 Fe1 68.71(16) yes
C2 C3 C4 108.1(3) yes
Fe1 C3 C4 70.08(17) yes
C2 C3 H31 125.9 no
Fe1 C3 H31 124.5 no
C4 C3 H31 126.0 no
C3 C4 Fe1 69.80(18) yes
C3 C4 C5 109.0(3) yes
Fe1 C4 C5 69.77(16) yes
C3 C4 H41 124.1 no
Fe1 C4 H41 126.5 no
C5 C4 H41 127.0 no
C1 C5 C4 107.6(3) yes
C1 C5 Fe1 68.24(15) yes
C4 C5 Fe1 69.98(17) yes
C1 C5 H51 126.3 no
C4 C5 H51 126.1 no
Fe1 C5 H51 124.8 no
P2 C6 Fe1 123.70(14) yes
P2 C6 C7 123.1(2) yes
Fe1 C6 C7 69.52(16) yes
P2 C6 C10 129.3(2) yes
Fe1 C6 C10 69.24(16) yes
C7 C6 C10 107.5(2) yes
C6 C7 Fe1 69.47(16) yes
C6 C7 C8 107.9(2) yes
Fe1 C7 C8 70.16(17) yes
C6 C7 H71 126.0 no
Fe1 C7 H71 125.5 no
C8 C7 H71 126.1 no
C7 C8 Fe1 69.30(16) yes
C7 C8 C9 108.2(2) yes
Fe1 C8 C9 69.78(16) yes
C7 C8 H81 125.6 no
Fe1 C8 H81 125.4 no
C9 C8 H81 126.1 no
C8 C9 Fe1 69.70(16) yes
C8 C9 C10 108.4(3) yes
Fe1 C9 C10 69.16(16) yes
C8 C9 H91 125.1 no
Fe1 C9 H91 124.2 no
C10 C9 H91 126.4 no
C6 C10 C9 108.0(3) yes
C6 C10 Fe1 69.53(15) yes
C9 C10 Fe1 70.45(17) yes
C6 C10 H101 126.7 no
C9 C10 H101 125.3 no
Fe1 C10 H101 126.4 no
P1 C11 C12 118.0(2) yes
P1 C11 C16 121.8(2) yes
C12 C11 C16 119.7(3) yes
C11 C12 C13 119.8(3) yes
C11 C12 H121 120.2 no
C13 C12 H121 120.0 no
C12 C13 C14 120.4(3) yes
C12 C13 H131 120.2 no
C14 C13 H131 119.4 no
C13 C14 C15 120.0(3) yes
C13 C14 H141 121.3 no
C15 C14 H141 118.7 no
C14 C15 C16 120.4(3) yes
C14 C15 H151 118.8 no
C16 C15 H151 120.8 no
C11 C16 C15 119.7(3) yes
C11 C16 H161 120.0 no
C15 C16 H161 120.3 no
P1 C21 C22 120.7(2) yes
P1 C21 C26 118.6(2) yes
C22 C21 C26 120.5(3) yes
C21 C22 C23 119.5(3) yes
C21 C22 H221 119.9 no
C23 C22 H221 120.6 no
C22 C23 C24 120.1(3) yes
C22 C23 H231 119.7 no
C24 C23 H231 120.2 no
C23 C24 C25 120.6(3) yes
C23 C24 H241 119.6 no
C25 C24 H241 119.8 no
C24 C25 C26 120.2(3) yes
C24 C25 H251 120.5 no
C26 C25 H251 119.3 no
C25 C26 C21 119.1(3) yes
C25 C26 H261 121.5 no
C21 C26 H261 119.4 no
P2 C31 C32 119.1(2) yes
P2 C31 C36 120.9(2) yes
C32 C31 C36 120.0(3) yes
C31 C32 C33 120.1(3) yes
C31 C32 H321 120.4 no
C33 C32 H321 119.6 no
C32 C33 C34 119.6(3) yes
C32 C33 H331 119.7 no
C34 C33 H331 120.7 no
C33 C34 C35 120.4(3) yes
C33 C34 H341 119.9 no
C35 C34 H341 119.6 no
C34 C35 C36 120.3(3) yes
C34 C35 H351 119.8 no
C36 C35 H351 119.9 no
C31 C36 C35 119.5(3) yes
C31 C36 H361 120.1 no
C35 C36 H361 120.5 no
P2 C41 C42 121.1(2) yes
P2 C41 C46 118.9(2) yes
C42 C41 C46 119.9(3) yes
C41 C42 C43 120.1(3) yes
C41 C42 H421 120.3 no
C43 C42 H421 119.6 no
C42 C43 C44 120.0(3) yes
C42 C43 H431 119.8 no
C44 C43 H431 120.1 no
C43 C44 C45 120.0(3) yes
C43 C44 H441 119.3 no
C45 C44 H441 120.7 no
C44 C45 C46 120.1(3) yes
C44 C45 H451 119.5 no
C46 C45 H451 120.4 no
C41 C46 C45 119.8(3) yes
C41 C46 H461 119.7 no
C45 C46 H461 120.5 no

loop_
_geom_bond_atom_site_label_1
_geom_bond_atom_site_label_2
_geom_bond_distance
_geom_bond_publ_flag
B1 P1 1.923(3) yes
B1 P2 1.926(3) yes
B1 H1 1.062 no
B1 H2 1.008 no
Br1 Fe2 2.3269(6) yes
Br2 Fe2 2.3423(6) yes
Br3 Fe2 2.3300(6) yes
Br4 Fe2 2.3139(6) yes
Fe1 C1 2.032(3) yes
Fe1 C2 2.037(3) yes
Fe1 C3 2.062(3) yes
Fe1 C4 2.066(3) yes
Fe1 C5 2.063(3) yes
Fe1 C6 2.050(3) yes
Fe1 C7 2.051(3) yes
Fe1 C8 2.062(3) yes
Fe1 C9 2.063(3) yes
Fe1 C10 2.046(3) yes
P1 C1 1.789(3) yes
P1 C11 1.808(3) yes
P1 C21 1.808(3) yes
P2 C6 1.795(3) yes
P2 C31 1.806(3) yes
P2 C41 1.811(3) yes
C1 C2 1.438(4) yes
C1 C5 1.440(4) yes
C2 C3 1.426(4) yes
C2 H21 0.963 no
C3 C4 1.416(5) yes
C3 H31 0.962 no
C4 C5 1.420(4) yes
C4 H41 0.971 no
C5 H51 0.965 no
C6 C7 1.436(4) yes
C6 C10 1.442(4) yes
C7 C8 1.425(4) yes
C7 H71 0.954 no
C8 C9 1.429(4) yes
C8 H81 0.954 no
C9 C10 1.418(4) yes
C9 H91 0.953 no
C10 H101 0.951 no
C11 C12 1.393(4) yes
C11 C16 1.397(4) yes
C12 C13 1.397(5) yes
C12 H121 0.914 no
C13 C14 1.377(5) yes
C13 H131 0.919 no
C14 C15 1.385(5) yes
C14 H141 0.923 no
C15 C16 1.392(4) yes
C15 H151 0.923 no
C16 H161 0.925 no
C21 C22 1.389(4) yes
C21 C26 1.396(4) yes
C22 C23 1.396(4) yes
C22 H221 0.919 no
C23 C24 1.381(5) yes
C23 H231 0.923 no
C24 C25 1.381(5) yes
C24 H241 0.926 no
C25 C26 1.397(4) yes
C25 H251 0.916 no
C26 H261 0.913 no
C31 C32 1.389(4) yes
C31 C36 1.407(4) yes
C32 C33 1.386(4) yes
C32 H321 0.920 no
C33 C34 1.398(5) yes
C33 H331 0.930 no
C34 C35 1.382(5) yes
C34 H341 0.921 no
C35 C36 1.384(4) yes
C35 H351 0.905 no
C36 H361 0.919 no
C41 C42 1.387(4) yes
C41 C46 1.396(4) yes
C42 C43 1.393(4) yes
C42 H421 0.911 no
C43 C44 1.383(5) yes
C43 H431 0.922 no
C44 C45 1.393(5) yes
C44 H441 0.917 no
C45 C46 1.388(4) yes
C45 H451 0.924 no
C46 H461 0.916 no

loop_
_platon_squeeze_void_nr
_platon_squeeze_void_average_x
_platon_squeeze_void_average_y
_platon_squeeze_void_average_z
_platon_squeeze_void_volume
_platon_squeeze_void_count_electrons
_platon_squeeze_void_content
1 0.000 0.000 0.000 104 46 ' '
2 0.500 0.500 0.500 104 46 ' '
